data_4082192
loop_
_publ_author_name
'Jochmann, Phillip'
'Stephan, Douglas W.'

_publ_section_title
;
 Reactions of CO2with Heteroleptic Zinc and Zinc--NHC Complexes
;
_journal_issue 24
_journal_name_full Organometallics
_journal_page_first 7503
_journal_paper_doi 10.1021/om401000s
_journal_volume 32
_journal_year 2013
_chemical_formula_sum 'C66.5 H82 F10 N4 O4 Zn2'
_chemical_formula_weight 1322.10
_chemical_name_systematic
; 
 ? 
;
_space_group_IT_number 2
_symmetry_cell_setting triclinic
_symmetry_space_group_name_Hall '-P 1'
_symmetry_space_group_name_H-M 'P -1'
_atom_sites_solution_hydrogens geom
_atom_sites_solution_primary direct
_atom_sites_solution_secondary difmap
_audit_creation_method SHELXL-97
_cell_angle_alpha 79.632(4)
_cell_angle_beta 76.840(4)
_cell_angle_gamma 66.213(3)
_cell_formula_units_Z 2
_cell_length_a 13.7145(14)
_cell_length_b 16.2277(18)
_cell_length_c 16.6177(18)
_cell_measurement_reflns_used 9873
_cell_measurement_temperature 150(2)
_cell_measurement_theta_max 27.50
_cell_measurement_theta_min 2.52
_cell_volume 3279.1(6)
_computing_structure_refinement 'SHELXL-97 (Sheldrick, 2008)'
_computing_structure_solution 'SHELXS-97 (Sheldrick, 2008)'
_diffrn_ambient_temperature 150(2)
_diffrn_measured_fraction_theta_full 0.994
_diffrn_measured_fraction_theta_max 0.994
_diffrn_radiation_monochromator graphite
_diffrn_radiation_source 'fine-focus sealed tube'
_diffrn_radiation_type MoK\a
_diffrn_radiation_wavelength 0.71073
_diffrn_reflns_av_R_equivalents 0.0438
_diffrn_reflns_av_sigmaI/netI 0.0535
_diffrn_reflns_limit_h_max 17
_diffrn_reflns_limit_h_min -17
_diffrn_reflns_limit_k_max 20
_diffrn_reflns_limit_k_min -21
_diffrn_reflns_limit_l_max 21
_diffrn_reflns_limit_l_min -21
_diffrn_reflns_number 54870
_diffrn_reflns_theta_full 27.53
_diffrn_reflns_theta_max 27.53
_diffrn_reflns_theta_min 1.26
_exptl_absorpt_coefficient_mu 0.809
_exptl_absorpt_correction_T_max 0.9235
_exptl_absorpt_correction_T_min 0.8883
_exptl_absorpt_correction_type multi-scan
_exptl_absorpt_process_details SADABS
_exptl_crystal_density_diffrn 1.339
_exptl_crystal_density_method 'not measured'
_exptl_crystal_F_000 1382
_exptl_crystal_size_max 0.15
_exptl_crystal_size_mid 0.10
_exptl_crystal_size_min 0.10
_refine_diff_density_max 0.348
_refine_diff_density_min -0.381
_refine_diff_density_rms 0.061
_refine_ls_extinction_method none
_refine_ls_goodness_of_fit_ref 0.830
_refine_ls_hydrogen_treatment mixed
_refine_ls_matrix_type full
_refine_ls_number_parameters 838
_refine_ls_number_reflns 15022
_refine_ls_number_restraints 12
_refine_ls_restrained_S_all 0.831
_refine_ls_R_factor_all 0.0657
_refine_ls_R_factor_gt 0.0387
_refine_ls_shift/su_max 0.001
_refine_ls_shift/su_mean 0.000
_refine_ls_structure_factor_coef Fsqd
_refine_ls_weighting_details 'calc w=1/[\s^2^(Fo^2^)+(0.1000P)^2^+0.2428P] where P=(Fo^2^+2Fc^2^)/3'
_refine_ls_weighting_scheme calc
_refine_ls_wR_factor_gt 0.1085
_refine_ls_wR_factor_ref 0.1295
_reflns_number_gt 10935
_reflns_number_total 15022
_reflns_threshold_expression >2sigma(I)
_cod_data_source_file om401000s_si_003.cif
_cod_data_source_block pj019_0m
_cod_depositor_comments
;
The following automatic conversions were performed:

'_symmetry_cell_setting' value 'Triclinic' changed to 'triclinic'
according to /home/saulius/struct/CIF-dictionaries/cif_core.dic
dictionary named 'cif_core.dic' version 2.4.2 from 2011-04-26.

Automatic conversion script
Id: cif_fix_values 1891 2012-01-12 08:04:46Z andrius 
;
_cod_original_sg_symbol_H-M 'P-1   '
_cod_original_formula_sum 'C66.50 H82 F10 N4 O4 Zn2'
_cod_database_code 4082192

loop_
_symmetry_equiv_pos_as_xyz
'x, y, z'
'-x, -y, -z'

loop_
_atom_site_label
_atom_site_type_symbol
_atom_site_fract_x
_atom_site_fract_y
_atom_site_fract_z
_atom_site_U_iso_or_equiv
_atom_site_adp_type
_atom_site_occupancy
_atom_site_symmetry_multiplicity
_atom_site_calc_flag
_atom_site_refinement_flags
_atom_site_disorder_assembly
_atom_site_disorder_group
Zn1 Zn 0.242765(19) 0.873613(17) 0.077011(15) 0.01921(8) Uani 1 1 d . . .
C1 C 0.30966(16) 0.81027(15) -0.02817(13) 0.0183(4) Uani 1 1 d . . .
C2 C 0.31725(19) 0.75901(16) -0.14751(15) 0.0273(5) Uani 1 1 d . . .
H99 H 0.2996 0.7554 -0.1985 0.033 Uiso 1 1 calc R . .
C3 C 0.3990(2) 0.69819(16) -0.11170(15) 0.0287(5) Uani 1 1 d . . .
H26 H 0.4501 0.6431 -0.1323 0.034 Uiso 1 1 calc R . .
C4 C 0.16695(17) 0.91091(15) -0.11766(13) 0.0219(5) Uani 1 1 d . . .
C5 C 0.1553(2) 0.98940(16) -0.07415(15) 0.0280(5) Uani 1 1 d . . .
H28 H 0.1311 0.9782 -0.0145 0.042 Uiso 1 1 calc R . .
H29 H 0.1019 1.0452 -0.0964 0.042 Uiso 1 1 calc R . .
H30 H 0.2252 0.9957 -0.0834 0.042 Uiso 1 1 calc R . .
C6 C 0.06601(19) 0.88790(19) -0.09267(16) 0.0331(6) Uani 1 1 d . . .
H32 H 0.0749 0.8383 -0.1232 0.050 Uiso 1 1 calc R . .
H33 H 0.0029 0.9412 -0.1059 0.050 Uiso 1 1 calc R . .
H31 H 0.0554 0.8694 -0.0329 0.050 Uiso 1 1 calc R . .
C7 C 0.1873(2) 0.93540(18) -0.21180(15) 0.0332(6) Uani 1 1 d . . .
H35 H 0.2581 0.9405 -0.2287 0.050 Uiso 1 1 calc R . .
H36 H 0.1307 0.9933 -0.2265 0.050 Uiso 1 1 calc R . .
H34 H 0.1860 0.8881 -0.2403 0.050 Uiso 1 1 calc R . .
C8 C 0.47466(17) 0.67944(16) 0.01902(14) 0.0238(5) Uani 1 1 d . . .
C9 C 0.47982(18) 0.74333(17) 0.07315(15) 0.0268(5) Uani 1 1 d . . .
H21 H 0.4861 0.7972 0.0385 0.040 Uiso 1 1 calc R . .
H20 H 0.5428 0.7126 0.1009 0.040 Uiso 1 1 calc R . .
H22 H 0.4138 0.7614 0.1149 0.040 Uiso 1 1 calc R . .
C10 C 0.4399(2) 0.60539(16) 0.07123(15) 0.0305(6) Uani 1 1 d . . .
H23 H 0.3697 0.6331 0.1065 0.046 Uiso 1 1 calc R . .
H25 H 0.4939 0.5681 0.1062 0.046 Uiso 1 1 calc R . .
H24 H 0.4336 0.5674 0.0346 0.046 Uiso 1 1 calc R . .
C11 C 0.58748(19) 0.63825(19) -0.03449(17) 0.0362(6) Uani 1 1 d . . .
H17 H 0.5867 0.5953 -0.0687 0.054 Uiso 1 1 calc R . .
H19 H 0.6415 0.6067 0.0018 0.054 Uiso 1 1 calc R . .
H18 H 0.6059 0.6866 -0.0705 0.054 Uiso 1 1 calc R . .
C12 C 0.24319(17) 0.98004(15) 0.12079(14) 0.0215(5) Uani 1 1 d . . .
C13 C 0.17685(18) 1.01310(16) 0.19313(14) 0.0235(5) Uani 1 1 d . . .
C14 C 0.1679(2) 1.09061(18) 0.22192(16) 0.0339(6) Uani 1 1 d . . .
C15 C 0.2262(3) 1.14028(18) 0.17644(18) 0.0409(7) Uani 1 1 d . . .
C16 C 0.2925(2) 1.11134(18) 0.10284(18) 0.0368(6) Uani 1 1 d . . .
C18 C 0.13189(17) 0.78859(15) 0.15685(14) 0.0208(5) Uani 1 1 d . . .
C19 C 0.06437(17) 0.73103(16) 0.19215(14) 0.0235(5) Uani 1 1 d . . .
C20 C -0.03280(19) 0.78219(16) 0.25445(15) 0.0271(5) Uani 1 1 d . . .
C21 C -0.12330(19) 0.80079(16) 0.22564(18) 0.0323(6) Uani 1 1 d . . .
C22 C -0.0967(2) 0.76744(18) 0.14372(18) 0.0348(6) Uani 1 1 d . . .
C23 C 0.0118(2) 0.72500(17) 0.12348(16) 0.0313(6) Uani 1 1 d . . .
C24 C -0.0191(2) 0.8042(2) 0.33391(17) 0.0458(7) Uani 1 1 d . . .
H8 H -0.0903 0.8336 0.3671 0.069 Uiso 1 1 calc R . .
H9 H 0.0202 0.8451 0.3214 0.069 Uiso 1 1 calc R . .
H7 H 0.0219 0.7483 0.3652 0.069 Uiso 1 1 calc R . .
C25 C -0.2377(2) 0.8495(2) 0.2683(2) 0.0532(9) Uani 1 1 d . . .
H4 H -0.2361 0.8667 0.3215 0.080 Uiso 1 1 calc R . .
H5 H -0.2777 0.8093 0.2783 0.080 Uiso 1 1 calc R . .
H6 H -0.2734 0.9039 0.2330 0.080 Uiso 1 1 calc R . .
C26 C -0.1810(3) 0.7824(2) 0.0927(2) 0.0580(10) Uani 1 1 d . . .
H1 H -0.1455 0.7654 0.0366 0.087 Uiso 1 1 calc R . .
H2 H -0.2292 0.8464 0.0896 0.087 Uiso 1 1 calc R . .
H3 H -0.2232 0.7452 0.1186 0.087 Uiso 1 1 calc R . .
C27 C 0.0787(3) 0.6812(2) 0.04746(18) 0.0503(8) Uani 1 1 d . . .
H12 H 0.0313 0.6845 0.0098 0.075 Uiso 1 1 calc R . .
H10 H 0.1217 0.6176 0.0629 0.075 Uiso 1 1 calc R . .
H11 H 0.1271 0.7125 0.0196 0.075 Uiso 1 1 calc R . .
F1 F 0.36931(12) 1.00543(12) 0.00621(9) 0.0419(4) Uani 1 1 d . . .
F2 F 0.34887(16) 1.16014(13) 0.05790(12) 0.0591(5) Uani 1 1 d . . .
F3 F 0.21850(18) 1.21604(11) 0.20367(13) 0.0668(6) Uani 1 1 d . . .
F4 F 0.10211(14) 1.11819(11) 0.29411(10) 0.0524(5) Uani 1 1 d . . .
F5 F 0.11328(11) 0.96938(10) 0.23967(8) 0.0323(3) Uani 1 1 d . . .
N1 N 0.26300(14) 0.82832(12) -0.09648(11) 0.0198(4) Uani 1 1 d . . .
N2 N 0.39535(14) 0.73054(12) -0.03867(11) 0.0208(4) Uani 1 1 d . . .
O1 O 0.09335(12) 0.86011(11) 0.10934(10) 0.0238(3) Uani 1 1 d . . .
O2 O 0.22607(12) 0.76481(11) 0.17249(10) 0.0233(3) Uani 1 1 d . . .
Zn2 Zn 0.408598(19) 0.715750(17) 0.570155(15) 0.01990(8) Uani 1 1 d . . .
C28 C 0.33236(16) 0.77991(15) 0.47292(13) 0.0187(4) Uani 1 1 d . . .
C29 C 0.25547(19) 0.79953(17) 0.36109(14) 0.0272(5) Uani 1 1 d . . .
H72 H 0.2388 0.7876 0.3130 0.033 Uiso 1 1 calc R . .
C30 C 0.20947(19) 0.87705(17) 0.39645(14) 0.0285(5) Uani 1 1 d . . .
H71 H 0.1539 0.9304 0.3781 0.034 Uiso 1 1 calc R . .
C31 C 0.39859(18) 0.64342(15) 0.38848(13) 0.0228(5) Uani 1 1 d . . .
C32 C 0.50302(18) 0.60801(16) 0.42404(15) 0.0271(5) Uani 1 1 d . . .
H55 H 0.5362 0.6533 0.4101 0.041 Uiso 1 1 calc R . .
H54 H 0.5532 0.5518 0.4003 0.041 Uiso 1 1 calc R . .
H53 H 0.4867 0.5962 0.4845 0.041 Uiso 1 1 calc R . .
C33 C 0.3306(2) 0.58662(18) 0.42503(16) 0.0330(6) Uani 1 1 d . . .
H57 H 0.3129 0.5874 0.4855 0.050 Uiso 1 1 calc R . .
H56 H 0.3715 0.5242 0.4112 0.050 Uiso 1 1 calc R . .
H58 H 0.2637 0.6117 0.4018 0.050 Uiso 1 1 calc R . .
C34 C 0.4278(2) 0.64268(18) 0.29396(14) 0.0334(6) Uani 1 1 d . . .
H59 H 0.3617 0.6621 0.2705 0.050 Uiso 1 1 calc R . .
H61 H 0.4753 0.5813 0.2800 0.050 Uiso 1 1 calc R . .
H60 H 0.4653 0.6841 0.2708 0.050 Uiso 1 1 calc R . .
C35 C 0.22190(18) 0.93879(15) 0.52102(14) 0.0231(5) Uani 1 1 d . . .
C36 C 0.12030(18) 0.93626(17) 0.58131(15) 0.0283(5) Uani 1 1 d . . .
H69 H 0.0657 0.9408 0.5498 0.042 Uiso 1 1 calc R . .
H68 H 0.0915 0.9872 0.6153 0.042 Uiso 1 1 calc R . .
H70 H 0.1386 0.8792 0.6174 0.042 Uiso 1 1 calc R . .
C37 C 0.31260(19) 0.92341(16) 0.56776(14) 0.0256(5) Uani 1 1 d . . .
H66 H 0.3233 0.8686 0.6066 0.038 Uiso 1 1 calc R . .
H67 H 0.2931 0.9755 0.5987 0.038 Uiso 1 1 calc R . .
H65 H 0.3797 0.9163 0.5280 0.038 Uiso 1 1 calc R . .
C38 C 0.1970(2) 1.03011(16) 0.46877(16) 0.0320(6) Uani 1 1 d . . .
H62 H 0.2593 1.0278 0.4251 0.048 Uiso 1 1 calc R . .
H63 H 0.1820 1.0774 0.5043 0.048 Uiso 1 1 calc R . .
H64 H 0.1336 1.0437 0.4434 0.048 Uiso 1 1 calc R . .
C40 C 0.55070(18) 0.69501(16) 0.59848(14) 0.0239(5) Uani 1 1 d . . .
C41 C 0.58521(19) 0.64426(16) 0.67023(15) 0.0268(5) Uani 1 1 d . . .
C42 C 0.6829(2) 0.62874(19) 0.69157(17) 0.0373(7) Uani 1 1 d . . .
C43 C 0.7518(2) 0.6652(2) 0.6392(2) 0.0462(8) Uani 1 1 d . . .
C44 C 0.7228(2) 0.7150(2) 0.5671(2) 0.0439(7) Uani 1 1 d . . .
C45 C 0.6240(2) 0.72900(18) 0.54824(17) 0.0328(6) Uani 1 1 d . . .
C46 C 0.27539(17) 0.66073(15) 0.66338(13) 0.0197(5) Uani 1 1 d . . .
C47 C 0.18352(17) 0.62825(15) 0.70521(14) 0.0238(5) Uani 1 1 d . . .
C48 C 0.23071(19) 0.53007(17) 0.74092(17) 0.0319(6) Uani 1 1 d . . .
C49 C 0.2066(2) 0.47919(18) 0.69958(19) 0.0411(7) Uani 1 1 d . . .
C50 C 0.1436(2) 0.5368(2) 0.63522(18) 0.0386(7) Uani 1 1 d . . .
C51 C 0.12935(18) 0.62319(17) 0.63726(16) 0.0286(5) Uani 1 1 d . . .
C52 C 0.10431(19) 0.68985(17) 0.77121(15) 0.0310(6) Uani 1 1 d . . .
H40 H 0.0452 0.6688 0.7952 0.047 Uiso 1 1 calc R . .
H38 H 0.0747 0.7521 0.7455 0.047 Uiso 1 1 calc R . .
H39 H 0.1425 0.6880 0.8151 0.047 Uiso 1 1 calc R . .
C53 C 0.2931(2) 0.5044(2) 0.80996(18) 0.0445(7) Uani 1 1 d . . .
H50 H 0.3245 0.4383 0.8205 0.067 Uiso 1 1 calc R . .
H52 H 0.2448 0.5301 0.8602 0.067 Uiso 1 1 calc R . .
H51 H 0.3511 0.5279 0.7947 0.067 Uiso 1 1 calc R . .
C54 C 0.2352(3) 0.3784(2) 0.7137(3) 0.0661(11) Uani 1 1 d . . .
H49 H 0.2809 0.3525 0.7566 0.099 Uiso 1 1 calc R . .
H48 H 0.2744 0.3513 0.6619 0.099 Uiso 1 1 calc R . .
H47 H 0.1688 0.3661 0.7319 0.099 Uiso 1 1 calc R . .
C55 C 0.1046(3) 0.5005(3) 0.5768(2) 0.0673(11) Uani 1 1 d . . .
H44 H 0.0566 0.5511 0.5446 0.101 Uiso 1 1 calc R . .
H46 H 0.0650 0.4633 0.6089 0.101 Uiso 1 1 calc R . .
H45 H 0.1668 0.4636 0.5391 0.101 Uiso 1 1 calc R . .
C56 C 0.0742(2) 0.7061(2) 0.58255(17) 0.0406(7) Uani 1 1 d . . .
H43 H 0.1270 0.7318 0.5517 0.061 Uiso 1 1 calc R . .
H42 H 0.0166 0.7509 0.6169 0.061 Uiso 1 1 calc R . .
H41 H 0.0430 0.6895 0.5434 0.061 Uiso 1 1 calc R . .
C57 C 0.1315(2) 0.63767(18) 0.23041(19) 0.0414(7) Uani 1 1 d . . .
H13 H 0.0860 0.6021 0.2504 0.062 Uiso 1 1 calc R . .
H14 H 0.1594 0.6447 0.2770 0.062 Uiso 1 1 calc R . .
H15 H 0.1922 0.6064 0.1884 0.062 Uiso 1 1 calc R . .
C58 C 0.30023(19) 1.03168(17) 0.07831(15) 0.0272(5) Uani 1 1 d . . .
C59 C 0.49062(18) 0.95073(18) 0.25367(17) 0.0321(6) Uani 1 1 d . . .
C60 C 0.5099(2) 1.0106(2) 0.18846(17) 0.0408(7) Uani 1 1 d . . .
H78 H 0.5216 0.9964 0.1331 0.049 Uiso 1 1 calc R . .
C61 C 0.5123(2) 1.0913(2) 0.2022(2) 0.0559(9) Uani 1 1 d . . .
H79 H 0.5257 1.1322 0.1566 0.067 Uiso 1 1 calc R . .
C62 C 0.4953(3) 1.1120(2) 0.2820(3) 0.0645(11) Uani 1 1 d . . .
H76 H 0.4964 1.1674 0.2919 0.077 Uiso 1 1 calc R . .
C63 C 0.4767(3) 1.0524(3) 0.3473(2) 0.0580(10) Uani 1 1 d . . .
C64 C 0.4749(2) 0.9732(2) 0.33324(18) 0.0455(8) Uani 1 1 d . . .
H81 H 0.4626 0.9322 0.3792 0.055 Uiso 1 1 calc R . .
C65 C 0.4878(3) 0.8625(2) 0.2404(3) 0.0694(12) Uani 1 1 d . . .
H77 H 0.4147 0.8721 0.2336 0.104 Uiso 1 1 calc R . .
H75 H 0.5075 0.8185 0.2886 0.104 Uiso 1 1 calc R . .
H82 H 0.5393 0.8394 0.1904 0.104 Uiso 1 1 calc R . .
F6 F 0.59828(14) 0.78100(12) 0.47652(10) 0.0488(4) Uani 1 1 d . . .
F7 F 0.79057(15) 0.75109(16) 0.51536(14) 0.0740(6) Uani 1 1 d . . .
F8 F 0.84739(14) 0.65044(16) 0.65961(15) 0.0743(7) Uani 1 1 d . . .
F9 F 0.71030(14) 0.57927(13) 0.76368(11) 0.0598(5) Uani 1 1 d . . .
F10 F 0.52098(12) 0.60535(10) 0.72357(9) 0.0360(4) Uani 1 1 d . . .
H80 H 0.459(3) 1.072(3) 0.406(2) 0.084(12) Uiso 1 1 d . . .
N3 N 0.33170(14) 0.73994(12) 0.40745(11) 0.0201(4) Uani 1 1 d . . .
N4 N 0.25724(14) 0.86573(12) 0.46462(11) 0.0207(4) Uani 1 1 d . . .
O3 O 0.35361(12) 0.61064(10) 0.61438(9) 0.0227(3) Uani 1 1 d . . .
O4 O 0.27107(12) 0.73739(10) 0.67338(9) 0.0222(3) Uani 1 1 d . . .
C95 C -0.0713(10) 0.5398(13) 0.0635(10) 0.055(3) Uani 0.50 1 d PD A -1
H95A H -0.1029 0.5535 0.1191 0.065 Uiso 0.50 1 calc PR A -1
C96 C -0.1298(7) 0.5839(7) -0.0009(6) 0.067(3) Uani 0.50 1 d PD A -1
H96A H -0.2013 0.6273 0.0112 0.080 Uiso 0.50 1 calc PR A -1
C90 C 0.1002(14) 0.4333(11) 0.1152(12) 0.148(10) Uani 0.50 1 d PD A -1
H90A H 0.0567 0.4547 0.1683 0.222 Uiso 0.50 1 calc PR A -1
H90B H 0.1636 0.4501 0.1025 0.222 Uiso 0.50 1 calc PR A -1
H90C H 0.1241 0.3673 0.1187 0.222 Uiso 0.50 1 calc PR A -1
C91 C 0.0320(6) 0.4767(5) 0.0463(8) 0.094(5) Uani 0.50 1 d PD A -1
C93 C 0.0163(13) 0.5023(11) -0.0988(12) 0.181(15) Uani 0.50 1 d PD A -1
H93A H 0.0487 0.4919 -0.1549 0.217 Uiso 0.50 1 calc PR A -1
C92 C 0.0703(19) 0.455(2) -0.0347(10) 0.134(14) Uani 0.50 1 d PD A -1
H92A H 0.1366 0.4050 -0.0464 0.161 Uiso 0.50 1 calc PR A -1
C94 C -0.0865(11) 0.5658(11) -0.0791(7) 0.093(6) Uani 0.50 1 d PD A -1
H94A H -0.1273 0.5971 -0.1220 0.111 Uiso 0.50 1 calc PR A -1

loop_
_atom_site_aniso_label
_atom_site_aniso_U_11
_atom_site_aniso_U_22
_atom_site_aniso_U_33
_atom_site_aniso_U_23
_atom_site_aniso_U_13
_atom_site_aniso_U_12
Zn1 0.02078(13) 0.02054(15) 0.01658(14) -0.00423(10) -0.00257(10) -0.00745(11)
C1 0.0192(10) 0.0191(11) 0.0169(11) -0.0017(9) -0.0015(8) -0.0084(9)
C2 0.0348(13) 0.0253(13) 0.0224(12) -0.0102(10) -0.0062(10) -0.0079(10)
C3 0.0372(13) 0.0210(12) 0.0233(12) -0.0104(10) -0.0065(10) -0.0021(10)
C4 0.0237(11) 0.0217(12) 0.0173(11) -0.0006(9) -0.0089(9) -0.0031(9)
C5 0.0326(12) 0.0184(12) 0.0295(13) -0.0038(10) -0.0123(10) -0.0020(10)
C6 0.0290(13) 0.0382(16) 0.0318(14) -0.0052(12) -0.0096(10) -0.0092(11)
C7 0.0420(14) 0.0307(14) 0.0222(13) 0.0010(11) -0.0120(11) -0.0069(12)
C8 0.0213(11) 0.0206(12) 0.0237(12) -0.0002(9) -0.0068(9) -0.0012(9)
C9 0.0247(11) 0.0284(13) 0.0270(13) -0.0027(10) -0.0091(10) -0.0072(10)
C10 0.0351(13) 0.0219(13) 0.0295(13) 0.0007(10) -0.0065(10) -0.0067(10)
C11 0.0221(12) 0.0384(16) 0.0381(15) -0.0064(12) -0.0011(11) -0.0023(11)
C12 0.0215(11) 0.0210(12) 0.0226(12) -0.0033(9) -0.0076(9) -0.0063(9)
C13 0.0234(11) 0.0232(12) 0.0206(11) -0.0012(9) -0.0087(9) -0.0033(9)
C14 0.0381(14) 0.0275(14) 0.0274(13) -0.0114(11) -0.0138(11) 0.0045(11)
C15 0.0615(18) 0.0195(13) 0.0459(17) -0.0071(12) -0.0296(15) -0.0073(13)
C16 0.0488(16) 0.0320(15) 0.0410(16) 0.0065(12) -0.0212(13) -0.0240(13)
C18 0.0188(10) 0.0220(12) 0.0198(11) -0.0054(9) -0.0022(8) -0.0053(9)
C19 0.0205(11) 0.0206(12) 0.0266(12) 0.0002(10) -0.0042(9) -0.0057(9)
C20 0.0263(12) 0.0234(13) 0.0293(13) 0.0013(10) -0.0016(10) -0.0104(10)
C21 0.0252(12) 0.0181(12) 0.0516(17) 0.0030(11) -0.0041(11) -0.0102(10)
C22 0.0417(15) 0.0265(14) 0.0468(16) 0.0104(12) -0.0222(13) -0.0216(12)
C23 0.0456(15) 0.0265(13) 0.0312(14) 0.0024(11) -0.0108(11) -0.0231(12)
C24 0.0537(18) 0.055(2) 0.0315(15) -0.0101(14) 0.0038(13) -0.0270(15)
C25 0.0268(14) 0.0290(16) 0.097(3) -0.0065(16) 0.0013(15) -0.0093(12)
C26 0.066(2) 0.0409(18) 0.086(3) 0.0210(17) -0.051(2) -0.0300(17)
C27 0.075(2) 0.0498(19) 0.0391(17) -0.0103(14) 0.0028(15) -0.0410(17)
F1 0.0410(8) 0.0608(11) 0.0305(8) -0.0081(8) 0.0064(7) -0.0311(8)
F2 0.0805(13) 0.0545(12) 0.0682(13) 0.0130(10) -0.0273(11) -0.0523(11)
F3 0.1039(16) 0.0279(10) 0.0812(14) -0.0157(9) -0.0453(12) -0.0178(10)
F4 0.0619(11) 0.0414(10) 0.0333(9) -0.0215(8) -0.0119(8) 0.0109(8)
F5 0.0308(7) 0.0405(9) 0.0200(7) -0.0022(6) 0.0000(6) -0.0105(6)
N1 0.0241(9) 0.0183(10) 0.0176(9) -0.0037(7) -0.0059(7) -0.0065(8)
N2 0.0242(9) 0.0193(10) 0.0175(9) -0.0027(7) -0.0045(7) -0.0061(8)
O1 0.0220(8) 0.0222(9) 0.0267(9) 0.0031(7) -0.0077(6) -0.0083(7)
O2 0.0209(8) 0.0242(9) 0.0233(8) 0.0003(7) -0.0059(6) -0.0070(7)
Zn2 0.02152(14) 0.02062(15) 0.01740(14) -0.00008(10) -0.00581(10) -0.00726(11)
C28 0.0187(10) 0.0209(11) 0.0158(10) -0.0027(9) -0.0015(8) -0.0070(9)
C29 0.0296(12) 0.0320(14) 0.0178(11) -0.0036(10) -0.0106(9) -0.0055(10)
C30 0.0274(12) 0.0285(13) 0.0237(12) -0.0015(10) -0.0128(10) -0.0006(10)
C31 0.0301(12) 0.0200(12) 0.0174(11) -0.0044(9) -0.0061(9) -0.0065(9)
C32 0.0266(12) 0.0218(13) 0.0266(13) -0.0062(10) -0.0032(10) -0.0019(10)
C33 0.0438(15) 0.0295(14) 0.0319(14) -0.0050(11) -0.0085(11) -0.0183(12)
C34 0.0443(15) 0.0273(14) 0.0198(12) -0.0079(10) -0.0060(11) -0.0018(11)
C35 0.0274(11) 0.0194(12) 0.0191(11) -0.0023(9) -0.0035(9) -0.0055(9)
C36 0.0259(12) 0.0286(13) 0.0249(13) -0.0062(10) -0.0015(9) -0.0046(10)
C37 0.0307(12) 0.0237(13) 0.0235(12) -0.0050(10) -0.0067(9) -0.0091(10)
C38 0.0383(14) 0.0202(13) 0.0316(14) -0.0011(10) -0.0065(11) -0.0053(11)
C40 0.0228(11) 0.0226(12) 0.0253(12) -0.0074(10) -0.0051(9) -0.0049(9)
C41 0.0278(12) 0.0225(12) 0.0272(13) -0.0067(10) -0.0071(10) -0.0035(10)
C42 0.0339(14) 0.0333(15) 0.0390(16) -0.0085(12) -0.0219(12) 0.0034(12)
C43 0.0225(13) 0.054(2) 0.064(2) -0.0209(16) -0.0153(13) -0.0063(13)
C44 0.0273(13) 0.0501(19) 0.057(2) -0.0139(15) 0.0015(13) -0.0182(13)
C45 0.0316(13) 0.0307(14) 0.0357(15) -0.0003(11) -0.0066(11) -0.0123(11)
C46 0.0213(10) 0.0211(12) 0.0162(11) -0.0001(9) -0.0080(8) -0.0057(9)
C47 0.0221(11) 0.0199(12) 0.0251(12) -0.0032(9) -0.0003(9) -0.0049(9)
C48 0.0252(12) 0.0240(13) 0.0368(15) 0.0018(11) 0.0071(10) -0.0079(10)
C49 0.0307(13) 0.0261(14) 0.0556(18) -0.0078(13) 0.0185(13) -0.0116(11)
C50 0.0302(13) 0.0424(17) 0.0486(17) -0.0200(14) 0.0074(12) -0.0202(12)
C51 0.0214(11) 0.0305(14) 0.0347(14) -0.0112(11) -0.0001(10) -0.0099(10)
C52 0.0257(12) 0.0324(14) 0.0300(14) -0.0088(11) 0.0058(10) -0.0091(11)
C53 0.0328(14) 0.0400(17) 0.0437(17) 0.0132(13) -0.0010(12) -0.0065(12)
C54 0.058(2) 0.0300(17) 0.100(3) -0.0140(18) 0.0273(19) -0.0245(15)
C55 0.068(2) 0.076(3) 0.081(3) -0.044(2) 0.0059(19) -0.045(2)
C56 0.0363(14) 0.0481(18) 0.0392(16) -0.0086(13) -0.0128(12) -0.0126(13)
C57 0.0351(14) 0.0263(14) 0.0571(19) 0.0112(13) -0.0095(13) -0.0114(12)
C58 0.0323(12) 0.0308(14) 0.0222(12) -0.0035(10) -0.0056(10) -0.0148(11)
C59 0.0197(11) 0.0335(15) 0.0432(16) -0.0092(12) -0.0053(10) -0.0080(10)
C60 0.0291(13) 0.062(2) 0.0297(15) -0.0029(14) -0.0049(11) -0.0162(13)
C61 0.0349(16) 0.053(2) 0.075(3) 0.0280(19) -0.0175(16) -0.0221(15)
C62 0.0390(17) 0.048(2) 0.115(4) -0.032(2) -0.018(2) -0.0123(16)
C63 0.0471(18) 0.075(3) 0.054(2) -0.035(2) -0.0076(16) -0.0147(18)
C64 0.0325(14) 0.059(2) 0.0357(16) 0.0021(15) -0.0014(12) -0.0133(14)
C65 0.0428(18) 0.048(2) 0.127(4) -0.026(2) -0.018(2) -0.0178(16)
F6 0.0512(10) 0.0565(11) 0.0409(10) 0.0144(8) -0.0077(8) -0.0306(9)
F7 0.0471(11) 0.0973(17) 0.0915(16) -0.0064(13) 0.0040(10) -0.0511(11)
F8 0.0305(9) 0.0960(17) 0.1046(17) -0.0280(13) -0.0284(10) -0.0159(10)
F9 0.0564(11) 0.0612(12) 0.0519(11) -0.0037(9) -0.0363(9) 0.0013(9)
F10 0.0435(8) 0.0365(9) 0.0249(8) 0.0038(6) -0.0081(6) -0.0136(7)
N3 0.0218(9) 0.0183(10) 0.0178(9) -0.0030(7) -0.0052(7) -0.0038(8)
N4 0.0228(9) 0.0198(10) 0.0167(9) -0.0035(7) -0.0060(7) -0.0032(8)
O3 0.0230(8) 0.0204(8) 0.0224(8) -0.0036(6) 0.0002(6) -0.0074(6)
O4 0.0281(8) 0.0195(8) 0.0190(8) -0.0029(6) -0.0039(6) -0.0087(7)
C95 0.030(5) 0.038(6) 0.081(7) -0.008(6) 0.019(5) -0.012(4)
C96 0.061(6) 0.069(7) 0.092(7) -0.035(6) -0.006(5) -0.040(5)
C90 0.125(13) 0.097(12) 0.28(3) 0.096(16) -0.130(18) -0.093(11)
C91 0.026(4) 0.040(5) 0.215(15) 0.012(7) -0.013(6) -0.024(4)
C93 0.22(3) 0.15(2) 0.20(2) -0.119(17) 0.17(2) -0.158(19)
C92 0.087(14) 0.080(17) 0.22(3) -0.08(2) 0.102(19) -0.061(12)
C94 0.134(17) 0.125(14) 0.073(8) 0.012(8) -0.026(9) -0.108(14)

loop_
_atom_type_symbol
_atom_type_description
_atom_type_scat_dispersion_real
_atom_type_scat_dispersion_imag
_atom_type_scat_source
C C 0.0033 0.0016 'International Tables Vol C Tables 4.2.6.8 and 6.1.1.4'
H H 0.0000 0.0000 'International Tables Vol C Tables 4.2.6.8 and 6.1.1.4'
N N 0.0061 0.0033 'International Tables Vol C Tables 4.2.6.8 and 6.1.1.4'
O O 0.0106 0.0060 'International Tables Vol C Tables 4.2.6.8 and 6.1.1.4'
F F 0.0171 0.0103 'International Tables Vol C Tables 4.2.6.8 and 6.1.1.4'
Zn Zn 0.2839 1.4301 'International Tables Vol C Tables 4.2.6.8 and 6.1.1.4'

loop_
_geom_angle_atom_site_label_1
_geom_angle_atom_site_label_2
_geom_angle_atom_site_label_3
_geom_angle
C12 Zn1 C1 136.54(9)
C12 Zn1 O1 113.04(8)
C1 Zn1 O1 102.67(7)
C12 Zn1 O2 114.72(8)
C1 Zn1 O2 103.52(7)
O1 Zn1 O2 61.56(6)
C12 Zn1 C18 120.64(8)
C1 Zn1 C18 102.76(8)
O1 Zn1 C18 30.98(6)
O2 Zn1 C18 30.76(6)
N1 C1 N2 105.18(18)
N1 C1 Zn1 125.68(15)
N2 C1 Zn1 127.64(16)
C3 C2 N1 107.3(2)
C3 C2 H99 126.4
N1 C2 H99 126.4
C2 C3 N2 107.2(2)
C2 C3 H26 126.4
N2 C3 H26 126.4
N1 C4 C5 110.28(18)
N1 C4 C6 108.70(19)
C5 C4 C6 111.29(19)
N1 C4 C7 107.63(18)
C5 C4 C7 109.0(2)
C6 C4 C7 109.8(2)
C4 C5 H28 109.5
C4 C5 H29 109.5
H28 C5 H29 109.5
C4 C5 H30 109.5
H28 C5 H30 109.5
H29 C5 H30 109.5
C4 C6 H32 109.5
C4 C6 H33 109.5
H32 C6 H33 109.5
C4 C6 H31 109.5
H32 C6 H31 109.5
H33 C6 H31 109.5
C4 C7 H35 109.5
C4 C7 H36 109.5
H35 C7 H36 109.5
C4 C7 H34 109.5
H35 C7 H34 109.5
H36 C7 H34 109.5
N2 C8 C9 110.35(18)
N2 C8 C10 108.24(19)
C9 C8 C10 111.5(2)
N2 C8 C11 107.82(18)
C9 C8 C11 108.0(2)
C10 C8 C11 110.9(2)
C8 C9 H21 109.5
C8 C9 H20 109.5
H21 C9 H20 109.5
C8 C9 H22 109.5
H21 C9 H22 109.5
H20 C9 H22 109.5
C8 C10 H23 109.5
C8 C10 H25 109.5
H23 C10 H25 109.5
C8 C10 H24 109.5
H23 C10 H24 109.5
H25 C10 H24 109.5
C8 C11 H17 109.5
C8 C11 H19 109.5
H17 C11 H19 109.5
C8 C11 H18 109.5
H17 C11 H18 109.5
H19 C11 H18 109.5
C58 C12 C13 114.2(2)
C58 C12 Zn1 123.42(17)
C13 C12 Zn1 122.03(17)
F5 C13 C14 116.1(2)
F5 C13 C12 119.9(2)
C14 C13 C12 123.9(2)
F4 C14 C15 120.1(2)
F4 C14 C13 120.6(3)
C15 C14 C13 119.4(2)
F3 C15 C14 120.1(3)
F3 C15 C16 120.6(3)
C14 C15 C16 119.2(2)
F2 C16 C15 119.4(3)
F2 C16 C58 121.9(3)
C15 C16 C58 118.7(2)
O2 C18 O1 120.0(2)
O2 C18 C19 120.9(2)
O1 C18 C19 119.04(19)
O2 C18 Zn1 62.83(12)
O1 C18 Zn1 57.70(11)
C19 C18 Zn1 170.37(16)
C23 C19 C20 102.56(19)
C23 C19 C18 108.21(19)
C20 C19 C18 109.47(19)
C23 C19 C57 112.3(2)
C20 C19 C57 111.8(2)
C18 C19 C57 112.03(19)
C21 C20 C24 129.4(2)
C21 C20 C19 109.2(2)
C24 C20 C19 121.4(2)
C20 C21 C22 109.9(2)
C20 C21 C25 126.6(3)
C22 C21 C25 123.5(3)
C23 C22 C21 109.4(2)
C23 C22 C26 127.7(3)
C21 C22 C26 122.9(3)
C22 C23 C27 130.2(3)
C22 C23 C19 108.8(2)
C27 C23 C19 120.9(2)
C20 C24 H8 109.5
C20 C24 H9 109.5
H8 C24 H9 109.5
C20 C24 H7 109.5
H8 C24 H7 109.5
H9 C24 H7 109.5
C21 C25 H4 109.5
C21 C25 H5 109.5
H4 C25 H5 109.5
C21 C25 H6 109.5
H4 C25 H6 109.5
H5 C25 H6 109.5
C22 C26 H1 109.5
C22 C26 H2 109.5
H1 C26 H2 109.5
C22 C26 H3 109.5
H1 C26 H3 109.5
H2 C26 H3 109.5
C23 C27 H12 109.5
C23 C27 H10 109.5
H12 C27 H10 109.5
C23 C27 H11 109.5
H12 C27 H11 109.5
H10 C27 H11 109.5
C1 N1 C2 110.27(18)
C1 N1 C4 127.03(18)
C2 N1 C4 122.69(18)
C1 N2 C3 110.04(18)
C1 N2 C8 127.43(18)
C3 N2 C8 122.48(18)
C18 O1 Zn1 91.31(13)
C18 O2 Zn1 86.41(13)
C40 Zn2 C28 134.79(9)
C40 Zn2 O3 114.64(8)
C28 Zn2 O3 104.25(8)
C40 Zn2 O4 116.74(8)
C28 Zn2 O4 101.30(7)
O3 Zn2 O4 61.55(6)
C40 Zn2 C46 122.89(9)
C28 Zn2 C46 102.31(8)
O3 Zn2 C46 31.03(6)
O4 Zn2 C46 30.72(6)
N4 C28 N3 104.95(18)
N4 C28 Zn2 128.46(16)
N3 C28 Zn2 125.68(16)
C30 C29 N3 107.2(2)
C30 C29 H72 126.4
N3 C29 H72 126.4
C29 C30 N4 107.7(2)
C29 C30 H71 126.1
N4 C30 H71 126.1
N3 C31 C33 108.23(19)
N3 C31 C32 110.22(18)
C33 C31 C32 111.5(2)
N3 C31 C34 107.90(18)
C33 C31 C34 110.4(2)
C32 C31 C34 108.56(19)
C31 C32 H55 109.5
C31 C32 H54 109.5
H55 C32 H54 109.5
C31 C32 H53 109.5
H55 C32 H53 109.5
H54 C32 H53 109.5
C31 C33 H57 109.5
C31 C33 H56 109.5
H57 C33 H56 109.5
C31 C33 H58 109.5
H57 C33 H58 109.5
H56 C33 H58 109.5
C31 C34 H59 109.5
C31 C34 H61 109.5
H59 C34 H61 109.5
C31 C34 H60 109.5
H59 C34 H60 109.5
H61 C34 H60 109.5
N4 C35 C38 108.94(18)
N4 C35 C37 109.81(18)
C38 C35 C37 108.8(2)
N4 C35 C36 107.92(19)
C38 C35 C36 110.29(19)
C37 C35 C36 111.02(19)
C35 C36 H69 109.5
C35 C36 H68 109.5
H69 C36 H68 109.5
C35 C36 H70 109.5
H69 C36 H70 109.5
H68 C36 H70 109.5
C35 C37 H66 109.5
C35 C37 H67 109.5
H66 C37 H67 109.5
C35 C37 H65 109.5
H66 C37 H65 109.5
H67 C37 H65 109.5
C35 C38 H62 109.5
C35 C38 H63 109.5
H62 C38 H63 109.5
C35 C38 H64 109.5
H62 C38 H64 109.5
H63 C38 H64 109.5
C45 C40 C41 114.0(2)
C45 C40 Zn2 123.32(18)
C41 C40 Zn2 122.69(18)
F10 C41 C42 116.6(2)
F10 C41 C40 119.3(2)
C42 C41 C40 124.1(2)
F9 C42 C43 120.3(2)
F9 C42 C41 120.6(3)
C43 C42 C41 119.1(3)
F8 C43 C44 120.9(3)
F8 C43 C42 119.5(3)
C44 C43 C42 119.6(2)
F7 C44 C43 119.7(3)
F7 C44 C45 120.9(3)
C43 C44 C45 119.4(3)
F6 C45 C44 116.8(2)
F6 C45 C40 119.3(2)
C44 C45 C40 123.9(3)
O4 C46 O3 120.3(2)
O4 C46 C47 121.22(19)
O3 C46 C47 118.37(19)
O4 C46 Zn2 62.98(11)
O3 C46 Zn2 57.89(11)
C47 C46 Zn2 168.30(15)
C51 C47 C48 102.9(2)
C51 C47 C46 107.45(18)
C48 C47 C46 109.68(18)
C51 C47 C52 112.81(19)
C48 C47 C52 112.1(2)
C46 C47 C52 111.45(19)
C49 C48 C53 130.7(3)
C49 C48 C47 108.7(2)
C53 C48 C47 120.6(2)
C48 C49 C50 109.8(2)
C48 C49 C54 127.8(3)
C50 C49 C54 122.4(3)
C51 C50 C49 109.5(2)
C51 C50 C55 127.1(3)
C49 C50 C55 123.4(3)
C50 C51 C56 129.5(3)
C50 C51 C47 109.0(2)
C56 C51 C47 121.4(2)
C47 C52 H40 109.5
C47 C52 H38 109.5
H40 C52 H38 109.5
C47 C52 H39 109.5
H40 C52 H39 109.5
H38 C52 H39 109.5
C48 C53 H50 109.5
C48 C53 H52 109.5
H50 C53 H52 109.5
C48 C53 H51 109.5
H50 C53 H51 109.5
H52 C53 H51 109.5
C49 C54 H49 109.5
C49 C54 H48 109.5
H49 C54 H48 109.5
C49 C54 H47 109.5
H49 C54 H47 109.5
H48 C54 H47 109.5
C50 C55 H44 109.5
C50 C55 H46 109.5
H44 C55 H46 109.5
C50 C55 H45 109.5
H44 C55 H45 109.5
H46 C55 H45 109.5
C51 C56 H43 109.5
C51 C56 H42 109.5
H43 C56 H42 109.5
C51 C56 H41 109.5
H43 C56 H41 109.5
H42 C56 H41 109.5
C19 C57 H13 109.5
C19 C57 H14 109.5
H13 C57 H14 109.5
C19 C57 H15 109.5
H13 C57 H15 109.5
H14 C57 H15 109.5
F1 C58 C12 119.7(2)
F1 C58 C16 115.8(2)
C12 C58 C16 124.5(2)
C60 C59 C64 117.9(3)
C60 C59 C65 122.0(3)
C64 C59 C65 120.1(3)
C59 C60 C61 120.9(3)
C59 C60 H78 119.5
C61 C60 H78 119.5
C62 C61 C60 119.7(3)
C62 C61 H79 120.2
C60 C61 H79 120.2
C63 C62 C61 119.7(3)
C63 C62 H76 120.1
C61 C62 H76 120.1
C64 C63 C62 120.2(3)
C64 C63 H80 122(2)
C62 C63 H80 118(2)
C63 C64 C59 121.5(3)
C63 C64 H81 119.2
C59 C64 H81 119.2
C59 C65 H77 109.5
C59 C65 H75 109.5
H77 C65 H75 109.5
C59 C65 H82 109.5
H77 C65 H82 109.5
H75 C65 H82 109.5
C28 N3 C29 110.21(18)
C28 N3 C31 126.68(18)
C29 N3 C31 123.04(18)
C28 N4 C30 109.86(18)
C28 N4 C35 127.96(18)
C30 N4 C35 122.08(18)
C46 O3 Zn2 91.08(13)
C46 O4 Zn2 86.30(12)
C91 C95 C96 119.8(12)
C91 C95 H95A 120.1
C96 C95 H95A 120.1
C94 C96 C95 120.8(11)
C94 C96 H96A 119.6
C95 C96 H96A 119.6
C91 C90 H90A 109.5
C91 C90 H90B 109.5
H90A C90 H90B 109.5
C91 C90 H90C 109.5
H90A C90 H90C 109.5
H90B C90 H90C 109.5
C95 C91 C92 117.3(11)
C95 C91 C90 120.4(12)
C92 C91 C90 122.4(11)
C92 C93 C94 117.7(17)
C92 C93 H93A 121.2
C94 C93 H93A 121.2
C93 C92 C91 122.6(19)
C93 C92 H92A 118.7
C91 C92 H92A 118.7
C96 C94 C93 121.2(12)
C96 C94 H94A 119.4
C93 C94 H94A 119.4

loop_
_geom_bond_atom_site_label_1
_geom_bond_atom_site_label_2
_geom_bond_distance
Zn1 C12 1.994(2)
Zn1 C1 2.027(2)
Zn1 O1 2.0867(15)
Zn1 O2 2.2000(16)
Zn1 C18 2.468(2)
C1 N1 1.358(3)
C1 N2 1.359(3)
C2 C3 1.336(3)
C2 N1 1.385(3)
C2 H99 0.9500
C3 N2 1.390(3)
C3 H26 0.9500
C4 N1 1.508(3)
C4 C5 1.512(3)
C4 C6 1.526(3)
C4 C7 1.533(3)
C5 H28 0.9800
C5 H29 0.9800
C5 H30 0.9800
C6 H32 0.9800
C6 H33 0.9800
C6 H31 0.9800
C7 H35 0.9800
C7 H36 0.9800
C7 H34 0.9800
C8 N2 1.500(3)
C8 C9 1.521(3)
C8 C10 1.524(3)
C8 C11 1.544(3)
C9 H21 0.9800
C9 H20 0.9800
C9 H22 0.9800
C10 H23 0.9800
C10 H25 0.9800
C10 H24 0.9800
C11 H17 0.9800
C11 H19 0.9800
C11 H18 0.9800
C12 C58 1.370(3)
C12 C13 1.379(3)
C13 F5 1.362(3)
C13 C14 1.376(3)
C14 F4 1.352(3)
C14 C15 1.373(4)
C15 F3 1.342(3)
C15 C16 1.378(4)
C16 F2 1.342(3)
C16 C58 1.381(4)
C18 O2 1.265(3)
C18 O1 1.271(3)
C18 C19 1.525(3)
C19 C23 1.518(3)
C19 C20 1.525(3)
C19 C57 1.530(3)
C20 C21 1.333(4)
C20 C24 1.498(4)
C21 C22 1.469(4)
C21 C25 1.511(3)
C22 C23 1.352(4)
C22 C26 1.504(4)
C23 C27 1.488(4)
C24 H8 0.9800
C24 H9 0.9800
C24 H7 0.9800
C25 H4 0.9800
C25 H5 0.9800
C25 H6 0.9800
C26 H1 0.9800
C26 H2 0.9800
C26 H3 0.9800
C27 H12 0.9800
C27 H10 0.9800
C27 H11 0.9800
F1 C58 1.362(3)
Zn2 C40 1.991(2)
Zn2 C28 2.018(2)
Zn2 O3 2.0862(16)
Zn2 O4 2.1983(15)
Zn2 C46 2.463(2)
C28 N4 1.363(3)
C28 N3 1.367(3)
C29 C30 1.335(3)
C29 N3 1.380(3)
C29 H72 0.9500
C30 N4 1.383(3)
C30 H71 0.9500
C31 N3 1.510(3)
C31 C33 1.523(3)
C31 C32 1.526(3)
C31 C34 1.531(3)
C32 H55 0.9800
C32 H54 0.9800
C32 H53 0.9800
C33 H57 0.9800
C33 H56 0.9800
C33 H58 0.9800
C34 H59 0.9800
C34 H61 0.9800
C34 H60 0.9800
C35 N4 1.500(3)
C35 C38 1.526(3)
C35 C37 1.527(3)
C35 C36 1.531(3)
C36 H69 0.9800
C36 H68 0.9800
C36 H70 0.9800
C37 H66 0.9800
C37 H67 0.9800
C37 H65 0.9800
C38 H62 0.9800
C38 H63 0.9800
C38 H64 0.9800
C40 C45 1.382(3)
C40 C41 1.383(3)
C41 F10 1.361(3)
C41 C42 1.377(3)
C42 F9 1.355(3)
C42 C43 1.375(4)
C43 F8 1.345(3)
C43 C44 1.363(4)
C44 F7 1.356(3)
C44 C45 1.381(4)
C45 F6 1.359(3)
C46 O4 1.261(3)
C46 O3 1.269(2)
C46 C47 1.534(3)
C47 C51 1.516(3)
C47 C48 1.521(3)
C47 C52 1.536(3)
C48 C49 1.339(4)
C48 C53 1.486(4)
C49 C50 1.474(4)
C49 C54 1.506(4)
C50 C51 1.340(4)
C50 C55 1.507(4)
C51 C56 1.503(4)
C52 H40 0.9800
C52 H38 0.9800
C52 H39 0.9800
C53 H50 0.9800
C53 H52 0.9800
C53 H51 0.9800
C54 H49 0.9800
C54 H48 0.9800
C54 H47 0.9800
C55 H44 0.9800
C55 H46 0.9800
C55 H45 0.9800
C56 H43 0.9800
C56 H42 0.9800
C56 H41 0.9800
C57 H13 0.9800
C57 H14 0.9800
C57 H15 0.9800
C59 C60 1.373(4)
C59 C64 1.381(4)
C59 C65 1.504(4)
C60 C61 1.384(5)
C60 H78 0.9500
C61 C62 1.372(5)
C61 H79 0.9500
C62 C63 1.368(5)
C62 H76 0.9500
C63 C64 1.358(5)
C63 H80 1.03(4)
C64 H81 0.9500
C65 H77 0.9800
C65 H75 0.9800
C65 H82 0.9800
C95 C91 1.375(13)
C95 C96 1.398(14)
C95 H95A 0.9500
C96 C94 1.332(13)
C96 H96A 0.9500
C90 C91 1.531(12)
C90 H90A 0.9800
C90 H90B 0.9800
C90 H90C 0.9800
C91 C92 1.383(15)
C93 C92 1.372(17)
C93 C94 1.377(16)
C93 H93A 0.9500
C92 H92A 0.9500
C94 H94A 0.9500

loop_
_geom_torsion_atom_site_label_1
_geom_torsion_atom_site_label_2
_geom_torsion_atom_site_label_3
_geom_torsion_atom_site_label_4
_geom_torsion
C12 Zn1 C1 N1 -91.7(2)
O1 Zn1 C1 N1 53.4(2)
O2 Zn1 C1 N1 116.80(18)
C18 Zn1 C1 N1 85.20(19)
C12 Zn1 C1 N2 104.4(2)
O1 Zn1 C1 N2 -110.47(19)
O2 Zn1 C1 N2 -47.1(2)
C18 Zn1 C1 N2 -78.7(2)
N1 C2 C3 N2 -0.4(3)
C1 Zn1 C12 C58 -1.4(3)
O1 Zn1 C12 C58 -144.05(19)
O2 Zn1 C12 C58 147.91(18)
C18 Zn1 C12 C58 -177.86(18)
C1 Zn1 C12 C13 171.88(16)
O1 Zn1 C12 C13 29.2(2)
O2 Zn1 C12 C13 -38.8(2)
C18 Zn1 C12 C13 -4.6(2)
C58 C12 C13 F5 177.9(2)
Zn1 C12 C13 F5 4.1(3)
C58 C12 C13 C14 -0.5(3)
Zn1 C12 C13 C14 -174.37(18)
F5 C13 C14 F4 2.4(3)
C12 C13 C14 F4 -179.1(2)
F5 C13 C14 C15 -177.3(2)
C12 C13 C14 C15 1.2(4)
F4 C14 C15 F3 0.3(4)
C13 C14 C15 F3 -180.0(2)
F4 C14 C15 C16 -179.7(2)
C13 C14 C15 C16 0.0(4)
F3 C15 C16 F2 -0.6(4)
C14 C15 C16 F2 179.4(2)
F3 C15 C16 C58 178.3(2)
C14 C15 C16 C58 -1.7(4)
C12 Zn1 C18 O2 -87.42(14)
C1 Zn1 C18 O2 95.06(13)
O1 Zn1 C18 O2 -171.5(2)
C12 Zn1 C18 O1 84.09(15)
C1 Zn1 C18 O1 -93.43(13)
O2 Zn1 C18 O1 171.5(2)
C12 Zn1 C18 C19 157.1(9)
C1 Zn1 C18 C19 -20.4(10)
O1 Zn1 C18 C19 73.0(9)
O2 Zn1 C18 C19 -115.5(10)
O2 C18 C19 C23 -136.0(2)
O1 C18 C19 C23 42.2(3)
Zn1 C18 C19 C23 -25.4(10)
O2 C18 C19 C20 113.0(2)
O1 C18 C19 C20 -68.8(3)
Zn1 C18 C19 C20 -136.4(9)
O2 C18 C19 C57 -11.6(3)
O1 C18 C19 C57 166.5(2)
Zn1 C18 C19 C57 98.9(9)
C23 C19 C20 C21 0.3(3)
C18 C19 C20 C21 115.0(2)
C57 C19 C20 C21 -120.2(2)
C23 C19 C20 C24 -179.9(2)
C18 C19 C20 C24 -65.2(3)
C57 C19 C20 C24 59.6(3)
C24 C20 C21 C22 178.8(3)
C19 C20 C21 C22 -1.4(3)
C24 C20 C21 C25 -0.7(4)
C19 C20 C21 C25 179.1(2)
C20 C21 C22 C23 2.1(3)
C25 C21 C22 C23 -178.4(2)
C20 C21 C22 C26 -176.6(2)
C25 C21 C22 C26 2.9(4)
C21 C22 C23 C27 -179.1(3)
C26 C22 C23 C27 -0.4(5)
C21 C22 C23 C19 -1.9(3)
C26 C22 C23 C19 176.8(2)
C20 C19 C23 C22 1.0(3)
C18 C19 C23 C22 -114.6(2)
C57 C19 C23 C22 121.2(2)
C20 C19 C23 C27 178.5(2)
C18 C19 C23 C27 62.9(3)
C57 C19 C23 C27 -61.3(3)
N2 C1 N1 C2 1.9(2)
Zn1 C1 N1 C2 -164.96(17)
N2 C1 N1 C4 -177.5(2)
Zn1 C1 N1 C4 15.7(3)
C3 C2 N1 C1 -1.0(3)
C3 C2 N1 C4 178.4(2)
C5 C4 N1 C1 23.7(3)
C6 C4 N1 C1 -98.6(2)
C7 C4 N1 C1 142.5(2)
C5 C4 N1 C2 -155.6(2)
C6 C4 N1 C2 82.1(3)
C7 C4 N1 C2 -36.8(3)
N1 C1 N2 C3 -2.1(2)
Zn1 C1 N2 C3 164.39(17)
N1 C1 N2 C8 -179.8(2)
Zn1 C1 N2 C8 -13.3(3)
C2 C3 N2 C1 1.6(3)
C2 C3 N2 C8 179.4(2)
C9 C8 N2 C1 -24.4(3)
C10 C8 N2 C1 97.9(3)
C11 C8 N2 C1 -142.1(2)
C9 C8 N2 C3 158.2(2)
C10 C8 N2 C3 -79.5(3)
C11 C8 N2 C3 40.5(3)
O2 C18 O1 Zn1 8.7(2)
C19 C18 O1 Zn1 -169.45(18)
C12 Zn1 O1 C18 -111.57(14)
C1 Zn1 O1 C18 93.74(14)
O2 Zn1 O1 C18 -4.92(12)
O1 C18 O2 Zn1 -8.3(2)
C19 C18 O2 Zn1 169.86(19)
C12 Zn1 O2 C18 108.88(13)
C1 Zn1 O2 C18 -92.30(13)
O1 Zn1 O2 C18 4.95(12)
C40 Zn2 C28 N4 -96.2(2)
O3 Zn2 C28 N4 114.70(19)
O4 Zn2 C28 N4 51.5(2)
C46 Zn2 C28 N4 82.9(2)
C40 Zn2 C28 N3 96.4(2)
O3 Zn2 C28 N3 -52.72(19)
O4 Zn2 C28 N3 -115.94(18)
C46 Zn2 C28 N3 -84.56(18)
N3 C29 C30 N4 0.1(3)
C28 Zn2 C40 C45 1.8(3)
O3 Zn2 C40 C45 148.64(19)
O4 Zn2 C40 C45 -142.20(19)
C46 Zn2 C40 C45 -177.06(18)
C28 Zn2 C40 C41 -177.51(17)
O3 Zn2 C40 C41 -30.7(2)
O4 Zn2 C40 C41 38.5(2)
C46 Zn2 C40 C41 3.6(2)
C45 C40 C41 F10 -178.3(2)
Zn2 C40 C41 F10 1.1(3)
C45 C40 C41 C42 0.6(3)
Zn2 C40 C41 C42 -179.96(19)
F10 C41 C42 F9 -2.0(3)
C40 C41 C42 F9 179.0(2)
F10 C41 C42 C43 178.9(2)
C40 C41 C42 C43 -0.1(4)
F9 C42 C43 F8 0.8(4)
C41 C42 C43 F8 180.0(2)
F9 C42 C43 C44 -179.8(3)
C41 C42 C43 C44 -0.7(4)
F8 C43 C44 F7 -0.7(4)
C42 C43 C44 F7 180.0(3)
F8 C43 C44 C45 -179.8(3)
C42 C43 C44 C45 0.8(4)
F7 C44 C45 F6 -0.7(4)
C43 C44 C45 F6 178.4(3)
F7 C44 C45 C40 -179.4(3)
C43 C44 C45 C40 -0.2(4)
C41 C40 C45 F6 -179.1(2)
Zn2 C40 C45 F6 1.5(3)
C41 C40 C45 C44 -0.5(4)
Zn2 C40 C45 C44 -179.9(2)
C40 Zn2 C46 O4 87.75(14)
C28 Zn2 C46 O4 -91.45(13)
O3 Zn2 C46 O4 171.3(2)
C40 Zn2 C46 O3 -83.57(15)
C28 Zn2 C46 O3 97.23(13)
O4 Zn2 C46 O3 -171.3(2)
C40 Zn2 C46 C47 -158.3(7)
C28 Zn2 C46 C47 22.5(8)
O3 Zn2 C46 C47 -74.7(8)
O4 Zn2 C46 C47 114.0(8)
O4 C46 C47 C51 112.2(2)
O3 C46 C47 C51 -63.9(2)
Zn2 C46 C47 C51 4.3(8)
O4 C46 C47 C48 -136.7(2)
O3 C46 C47 C48 47.3(3)
Zn2 C46 C47 C48 115.5(7)
O4 C46 C47 C52 -11.9(3)
O3 C46 C47 C52 172.0(2)
Zn2 C46 C47 C52 -119.8(7)
C51 C47 C48 C49 0.0(2)
C46 C47 C48 C49 -114.2(2)
C52 C47 C48 C49 121.5(2)
C51 C47 C48 C53 179.3(2)
C46 C47 C48 C53 65.1(3)
C52 C47 C48 C53 -59.2(3)
C53 C48 C49 C50 -179.2(2)
C47 C48 C49 C50 0.0(3)
C53 C48 C49 C54 1.5(4)
C47 C48 C49 C54 -179.3(2)
C48 C49 C50 C51 0.0(3)
C54 C49 C50 C51 179.3(2)
C48 C49 C50 C55 179.3(3)
C54 C49 C50 C55 -1.4(4)
C49 C50 C51 C56 177.7(2)
C55 C50 C51 C56 -1.5(4)
C49 C50 C51 C47 0.0(3)
C55 C50 C51 C47 -179.2(3)
C48 C47 C51 C50 0.0(2)
C46 C47 C51 C50 115.8(2)
C52 C47 C51 C50 -121.0(2)
C48 C47 C51 C56 -178.0(2)
C46 C47 C51 C56 -62.2(3)
C52 C47 C51 C56 61.0(3)
C13 C12 C58 F1 179.4(2)
Zn1 C12 C58 F1 -6.9(3)
C13 C12 C58 C16 -1.3(4)
Zn1 C12 C58 C16 172.4(2)
F2 C16 C58 F1 0.6(4)
C15 C16 C58 F1 -178.2(2)
F2 C16 C58 C12 -178.7(2)
C15 C16 C58 C12 2.5(4)
C64 C59 C60 C61 -0.6(4)
C65 C59 C60 C61 -179.9(3)
C59 C60 C61 C62 0.0(4)
C60 C61 C62 C63 0.4(5)
C61 C62 C63 C64 -0.1(5)
C62 C63 C64 C59 -0.6(5)
C60 C59 C64 C63 0.9(4)
C65 C59 C64 C63 -179.8(3)
N4 C28 N3 C29 -1.5(2)
Zn2 C28 N3 C29 168.29(16)
N4 C28 N3 C31 -178.44(19)
Zn2 C28 N3 C31 -8.6(3)
C30 C29 N3 C28 0.9(3)
C30 C29 N3 C31 177.9(2)
C33 C31 N3 C28 95.2(2)
C32 C31 N3 C28 -27.0(3)
C34 C31 N3 C28 -145.4(2)
C33 C31 N3 C29 -81.4(3)
C32 C31 N3 C29 156.5(2)
C34 C31 N3 C29 38.1(3)
N3 C28 N4 C30 1.6(2)
Zn2 C28 N4 C30 -167.83(17)
N3 C28 N4 C35 177.9(2)
Zn2 C28 N4 C35 8.4(3)
C29 C30 N4 C28 -1.1(3)
C29 C30 N4 C35 -177.7(2)
C38 C35 N4 C28 145.1(2)
C37 C35 N4 C28 26.0(3)
C36 C35 N4 C28 -95.1(3)
C38 C35 N4 C30 -39.0(3)
C37 C35 N4 C30 -158.1(2)
C36 C35 N4 C30 80.7(3)
O4 C46 O3 Zn2 -8.9(2)
C47 C46 O3 Zn2 167.15(17)
C40 Zn2 O3 C46 113.36(13)
C28 Zn2 O3 C46 -90.27(13)
O4 Zn2 O3 C46 5.03(12)
O3 C46 O4 Zn2 8.51(19)
C47 C46 O4 Zn2 -167.48(19)
C40 Zn2 O4 C46 -110.02(14)
C28 Zn2 O4 C46 95.13(13)
O3 Zn2 O4 C46 -5.07(12)
C91 C95 C96 C94 0(3)
C96 C95 C91 C92 -5(4)
C96 C95 C91 C90 175.2(15)
C94 C93 C92 C91 -9(5)
C95 C91 C92 C93 10(5)
C90 C91 C92 C93 -170(2)
C95 C96 C94 C93 1(2)
C92 C93 C94 C96 4(3)
